data_7108150
loop_
_publ_author_name
'Javier Marti-Rujas'
'Luca Colombo'
'Jian Lu'
'Archan Dey'
'Giancarlo Terraneo'
'Pierangelo Metrangolo'
'Tullio Pilati'
'Giuseppe Resnati'

_publ_section_title
;
 Hydrogen and halogen bonding drive the orthogonal self-assembly of an
 organic framework possessing 2D channels
;
_journal_name_full Chem.Commun.
_journal_page_first 8207
_journal_paper_doi 10.1039/c2cc33682k
_journal_volume 48
_journal_year 2012
_chemical_formula_moiety 'C24 H11 N2 O2 F8 I2 1+, 2.5(C4 H8 O2), I 1-'
_chemical_formula_sum 'C34 H31 F8 I3 N2 O7'
_chemical_formula_weight 1112.31
_chemical_name_systematic
;
?
;
_space_group_IT_number 2
_symmetry_cell_setting triclinic
_symmetry_space_group_name_Hall '-P 1'
_symmetry_space_group_name_H-M 'P -1'
_atom_sites_solution_hydrogens geom
_atom_sites_solution_primary direct
_atom_sites_solution_secondary difmap
_audit_creation_method SHELXL-97
_cell_angle_alpha 96.076(12)
_cell_angle_beta 96.664(12)
_cell_angle_gamma 99.784(13)
_cell_formula_units_Z 2
_cell_length_a 9.3334(16)
_cell_length_b 11.853(2)
_cell_length_c 18.412(3)
_cell_measurement_reflns_used 6663
_cell_measurement_temperature 173(2)
_cell_measurement_theta_max 51.182
_cell_measurement_theta_min 4.408
_cell_volume 1977.2(6)
_computing_cell_refinement 'Bruker SAINT'
_computing_data_collection 'Bruker APEX2'
_computing_data_reduction 'Bruker SAINT'
_computing_molecular_graphics
;
ORTEP-3 (Farrugia, L.J. (1997) Jour. Appl. Cryst. 30, 565)
Mercury (Macrae, C. F., Edgington, P. R., McCabe, P., Pidcock, E.,
Shields, G. P., Taylor, R., Towler, M. & van de Streek, J. (2006).
J. Appl. Cryst. 39, 453-457
;
_computing_publication_material SHELXTL
_computing_structure_refinement 'SHELXL (Sheldrick, G. M. (2008). Acta Cryst. A64, 112-122)'
_computing_structure_solution
;
SIR2002 (Burla, M. C., Camalli, M., Carrozzini, B., Cascarano, G. L.,
Giacovazzo, C., Polidori, G. & Spagna, R. (2003).
J. Appl. Cryst. 36, 1103.)
;
_diffrn_ambient_temperature 173(2)
_diffrn_measured_fraction_theta_full 0.993
_diffrn_measured_fraction_theta_max 0.986
_diffrn_measurement_device_type 'Bruker APEX-II CCD'
_diffrn_measurement_method '\f and \w scans'
_diffrn_radiation_monochromator graphite
_diffrn_radiation_source 'fine-focus sealed tube'
_diffrn_radiation_type MoK\a
_diffrn_radiation_wavelength 0.71073
_diffrn_reflns_av_R_equivalents 0.0362
_diffrn_reflns_av_sigmaI/netI 0.0586
_diffrn_reflns_limit_h_max 11
_diffrn_reflns_limit_h_min -10
_diffrn_reflns_limit_k_max 13
_diffrn_reflns_limit_k_min -14
_diffrn_reflns_limit_l_max 22
_diffrn_reflns_limit_l_min -22
_diffrn_reflns_number 20329
_diffrn_reflns_theta_full 25.00
_diffrn_reflns_theta_max 26.00
_diffrn_reflns_theta_min 2.25
_diffrn_standards_decay_% 0.00
_exptl_absorpt_coefficient_mu 2.456
_exptl_absorpt_correction_T_max 0.4619
_exptl_absorpt_correction_T_min 0.3789
_exptl_absorpt_correction_type multi-scan
_exptl_absorpt_process_details 'Bruker (2001). SADABS. Bruker AXS Inc., Madison, Wisconsin, USA.'
_exptl_crystal_colour colourless
_exptl_crystal_density_diffrn 1.868
_exptl_crystal_density_method 'not measured'
_exptl_crystal_description block
_exptl_crystal_F_000 1072
_exptl_crystal_size_max 0.36
_exptl_crystal_size_mid 0.18
_exptl_crystal_size_min 0.17
_refine_diff_density_max 1.379
_refine_diff_density_min -1.368
_refine_diff_density_rms 0.130
_refine_ls_extinction_method none
_refine_ls_goodness_of_fit_ref 1.076
_refine_ls_hydrogen_treatment mixed
_refine_ls_matrix_type full
_refine_ls_number_parameters 490
_refine_ls_number_reflns 7669
_refine_ls_number_restraints 1
_refine_ls_restrained_S_all 1.076
_refine_ls_R_factor_all 0.0833
_refine_ls_R_factor_gt 0.0453
_refine_ls_shift/su_max 0.002
_refine_ls_shift/su_mean 0.000
_refine_ls_structure_factor_coef Fsqd
_refine_ls_weighting_details 'w=1/[\s^2^(Fo^2^)+(0.0320P)^2^+8.2046P] where P=(Fo^2^+2Fc^2^)/3'
_refine_ls_weighting_scheme calc
_refine_ls_wR_factor_gt 0.0929
_refine_ls_wR_factor_ref 0.1089
_reflns_number_gt 5278
_reflns_number_total 7669
_reflns_threshold_expression I>2\s(I)
_cod_data_source_file c2cc33682k.txt
_cod_data_source_block jm055
_cod_database_code 7108150

loop_
_symmetry_equiv_pos_as_xyz
'x, y, z'
'-x, -y, -z'

loop_
_atom_site_label
_atom_site_type_symbol
_atom_site_fract_x
_atom_site_fract_y
_atom_site_fract_z
_atom_site_U_iso_or_equiv
_atom_site_adp_type
_atom_site_occupancy
_atom_site_symmetry_multiplicity
_atom_site_calc_flag
_atom_site_refinement_flags
I1 I 0.10341(5) 0.39824(4) 1.06104(2) 0.03346(13) Uani 1 1 d .
I2 I 0.88137(6) 0.49397(6) 0.38506(3) 0.06018(19) Uani 1 1 d .
F1 F 0.1755(5) 0.3526(3) 0.7728(2) 0.0463(10) Uani 1 1 d .
F2 F 0.0495(4) 0.2914(3) 0.8886(2) 0.0495(11) Uani 1 1 d .
F3 F 0.3680(5) 0.5999(3) 1.0416(2) 0.0474(11) Uani 1 1 d .
F4 F 0.4889(5) 0.6643(3) 0.9261(2) 0.0481(11) Uani 1 1 d .
F5 F 0.5168(5) 0.3296(3) 0.5666(2) 0.0575(12) Uani 1 1 d .
F6 F 0.6677(6) 0.3150(4) 0.4538(3) 0.0674(14) Uani 1 1 d .
F7 F 0.8699(6) 0.7112(4) 0.5085(3) 0.0745(15) Uani 1 1 d .
F8 F 0.7230(5) 0.7244(3) 0.6248(2) 0.0575(12) Uani 1 1 d .
O1 O 0.3950(5) 0.5327(3) 0.7830(2) 0.0280(10) Uani 1 1 d .
O2 O 0.5372(5) 0.5354(3) 0.6561(2) 0.0283(10) Uani 1 1 d .
N1 N 0.5782(7) 0.9415(5) 0.7619(4) 0.0523(18) Uani 1 1 d D
H1N H 0.585(9) 1.0522(15) 0.753(5) 0.078 Uiso 1 1 d D
N2 N 0.5947(8) 0.1659(5) 0.7544(5) 0.069(2) Uani 1 1 d .
C1 C 0.2269(7) 0.4126(5) 0.8396(3) 0.0286(14) Uani 1 1 d .
C2 C 0.1614(7) 0.3816(5) 0.8988(4) 0.0311(15) Uani 1 1 d .
C3 C 0.2069(7) 0.4417(6) 0.9695(4) 0.0308(15) Uani 1 1 d .
C4 C 0.3187(7) 0.5359(6) 0.9757(3) 0.0316(15) Uani 1 1 d .
C5 C 0.3840(7) 0.5683(5) 0.9158(4) 0.0312(15) Uani 1 1 d .
C6 C 0.3405(7) 0.5063(5) 0.8458(3) 0.0258(14) Uani 1 1 d .
C7 C 0.5466(8) 0.5827(7) 0.7864(4) 0.0469(19) Uani 1 1 d .
H7 H 0.6003 0.5769 0.8358 0.056 Uiso 1 1 calc R
C8 C 0.5592(8) 0.7145(6) 0.7743(4) 0.0439(19) Uani 1 1 d .
C9 C 0.6741(8) 0.7924(5) 0.8121(4) 0.0428(19) Uani 1 1 d .
H9 H 0.7504 0.7676 0.8415 0.051 Uiso 1 1 calc R
C10 C 0.6780(9) 0.9072(6) 0.8071(5) 0.055(2) Uani 1 1 d .
H10 H 0.7534 0.9630 0.8364 0.067 Uiso 1 1 calc R
C11 C 0.4700(9) 0.8671(6) 0.7218(5) 0.050(2) Uani 1 1 d .
H11 H 0.4020 0.8939 0.6883 0.061 Uiso 1 1 calc R
C12 C 0.4538(9) 0.7503(6) 0.7277(5) 0.050(2) Uani 1 1 d .
H12 H 0.3731 0.6967 0.7006 0.061 Uiso 1 1 calc R
C13 C 0.6131(8) 0.5238(6) 0.7280(4) 0.0413(18) Uani 1 1 d .
H13 H 0.7191 0.5598 0.7316 0.050 Uiso 1 1 calc R
C14 C 0.5998(8) 0.3953(5) 0.7403(4) 0.0430(19) Uani 1 1 d .
C15 C 0.4723(8) 0.3150(5) 0.7195(4) 0.0392(18) Uani 1 1 d .
H15 H 0.3844 0.3385 0.7007 0.047 Uiso 1 1 calc R
C16 C 0.4737(9) 0.2014(6) 0.7260(5) 0.053(2) Uani 1 1 d .
H16 H 0.3865 0.1460 0.7099 0.064 Uiso 1 1 calc R
C17 C 0.7144(10) 0.2432(6) 0.7770(5) 0.064(3) Uani 1 1 d .
H17 H 0.7994 0.2179 0.7980 0.077 Uiso 1 1 calc R
C18 C 0.7226(9) 0.3580(6) 0.7718(5) 0.056(2) Uani 1 1 d .
H18 H 0.8110 0.4114 0.7894 0.067 Uiso 1 1 calc R
C19 C 0.6194(7) 0.5272(5) 0.6005(3) 0.0292(15) Uani 1 1 d .
C20 C 0.6087(8) 0.4237(6) 0.5541(4) 0.0356(16) Uani 1 1 d .
C21 C 0.6848(8) 0.4183(6) 0.4952(4) 0.0409(18) Uani 1 1 d .
C22 C 0.7752(7) 0.5139(7) 0.4786(4) 0.0391(18) Uani 1 1 d .
C23 C 0.7855(8) 0.6148(7) 0.5225(4) 0.0434(18) Uani 1 1 d .
C24 C 0.7102(8) 0.6220(6) 0.5824(4) 0.0389(17) Uani 1 1 d .
O3 O 0.8876(9) 1.0340(7) 0.7013(5) 0.106(3) Uani 1 1 d .
O4 O 1.1540(12) 1.0220(11) 0.6450(6) 0.154(4) Uani 1 1 d .
C25 C 0.9938(16) 0.9728(17) 0.7316(11) 0.178(9) Uani 1 1 d .
H25A H 0.9436 0.9068 0.7534 0.214 Uiso 1 1 calc R
H25B H 1.0616 1.0244 0.7715 0.214 Uiso 1 1 calc R
C26 C 1.0794(15) 0.9296(13) 0.6753(11) 0.163(8) Uani 1 1 d .
H26A H 1.1508 0.8865 0.6982 0.196 Uiso 1 1 calc R
H26B H 1.0125 0.8762 0.6359 0.196 Uiso 1 1 calc R
C27 C 1.040(3) 1.0844(16) 0.6135(11) 0.183(9) Uani 1 1 d .
H27A H 1.0886 1.1504 0.5909 0.220 Uiso 1 1 calc R
H27B H 0.9721 1.0318 0.5742 0.220 Uiso 1 1 calc R
C28 C 0.959(2) 1.1262(12) 0.6691(10) 0.163(8) Uani 1 1 d .
H28A H 1.0260 1.1811 0.7076 0.196 Uiso 1 1 calc R
H28B H 0.8850 1.1678 0.6466 0.196 Uiso 1 1 calc R
O5 O 1.3221(9) 1.0114(6) 0.8608(4) 0.089(2) Uani 1 1 d .
O6 O 1.2579(9) 1.0083(6) 1.0069(4) 0.093(2) Uani 1 1 d .
C29 C 1.3330(12) 0.9156(8) 0.8983(6) 0.079(3) Uani 1 1 d .
H29A H 1.4354 0.9221 0.9219 0.095 Uiso 1 1 calc R
H29B H 1.3083 0.8444 0.8626 0.095 Uiso 1 1 calc R
C30 C 1.2328(13) 0.9069(9) 0.9558(6) 0.088(3) Uani 1 1 d .
H30A H 1.1298 0.8922 0.9316 0.106 Uiso 1 1 calc R
H30B H 1.2470 0.8405 0.9825 0.106 Uiso 1 1 calc R
C31 C 1.2512(16) 1.1054(10) 0.9683(7) 0.103(4) Uani 1 1 d .
H31A H 1.2764 1.1767 1.0040 0.123 Uiso 1 1 calc R
H31B H 1.1495 1.1003 0.9440 0.123 Uiso 1 1 calc R
C32 C 1.3515(15) 1.1127(9) 0.9125(7) 0.097(4) Uani 1 1 d .
H32A H 1.3411 1.1802 0.8862 0.116 Uiso 1 1 calc R
H32B H 1.4540 1.1243 0.9370 0.116 Uiso 1 1 calc R
C33 C 0.6408(18) 1.0057(19) 0.4882(9) 0.184(9) Uani 1 1 d .
H33A H 0.7174 0.9649 0.4712 0.221 Uiso 1 1 calc R
H33B H 0.6868 1.0874 0.5048 0.221 Uiso 1 1 calc R
C34 C 0.586(2) 0.9554(14) 0.5480(9) 0.144(6) Uani 1 1 d .
H34A H 0.5531 0.8715 0.5329 0.173 Uiso 1 1 calc R
H34B H 0.6675 0.9655 0.5892 0.173 Uiso 1 1 calc R
O7 O 0.4743(14) 0.9996(10) 0.5727(5) 0.149(4) Uani 1 1 d .
I3 I 0.96848(5) 0.34870(4) 0.21849(3) 0.03821(14) Uani 1 1 d .

loop_
_atom_site_aniso_label
_atom_site_aniso_U_11
_atom_site_aniso_U_22
_atom_site_aniso_U_33
_atom_site_aniso_U_23
_atom_site_aniso_U_13
_atom_site_aniso_U_12
I1 0.0312(3) 0.0392(3) 0.0344(2) 0.0125(2) 0.00480(19) 0.0138(2)
I2 0.0399(3) 0.1155(5) 0.0306(3) 0.0119(3) 0.0053(2) 0.0275(3)
F1 0.052(3) 0.040(2) 0.037(2) -0.0013(19) -0.002(2) -0.010(2)
F2 0.045(3) 0.047(3) 0.049(3) 0.007(2) 0.004(2) -0.011(2)
F3 0.055(3) 0.048(3) 0.031(2) -0.0065(19) 0.005(2) -0.003(2)
F4 0.056(3) 0.038(2) 0.043(2) -0.0040(19) 0.009(2) -0.009(2)
F5 0.081(3) 0.032(2) 0.053(3) -0.004(2) 0.010(2) -0.001(2)
F6 0.101(4) 0.055(3) 0.048(3) -0.013(2) 0.020(3) 0.024(3)
F7 0.088(4) 0.072(3) 0.060(3) 0.016(3) 0.023(3) -0.010(3)
F8 0.085(3) 0.032(2) 0.053(3) -0.001(2) 0.018(2) 0.002(2)
O1 0.030(2) 0.025(2) 0.027(2) 0.0036(19) 0.001(2) 0.0032(19)
O2 0.032(3) 0.030(2) 0.025(2) 0.0041(19) 0.001(2) 0.013(2)
N1 0.057(4) 0.013(3) 0.083(5) 0.009(3) -0.008(4) 0.009(3)
N2 0.067(5) 0.018(3) 0.115(7) 0.011(4) -0.024(5) 0.010(3)
C1 0.029(4) 0.025(3) 0.028(4) -0.001(3) -0.006(3) 0.002(3)
C2 0.027(4) 0.023(3) 0.038(4) 0.003(3) -0.007(3) 0.001(3)
C3 0.027(4) 0.036(4) 0.035(4) 0.013(3) 0.010(3) 0.014(3)
C4 0.031(4) 0.040(4) 0.027(4) 0.008(3) 0.004(3) 0.015(3)
C5 0.026(4) 0.023(3) 0.042(4) 0.001(3) 0.003(3) 0.004(3)
C6 0.024(3) 0.024(3) 0.029(3) 0.005(3) -0.002(3) 0.007(3)
C7 0.041(5) 0.059(5) 0.040(4) 0.008(4) 0.002(4) 0.009(4)
C8 0.045(5) 0.021(4) 0.063(5) 0.004(3) -0.012(4) 0.012(3)
C9 0.047(5) 0.018(3) 0.060(5) 0.006(3) -0.013(4) 0.009(3)
C10 0.056(5) 0.019(4) 0.084(6) 0.004(4) -0.013(5) 0.005(4)
C11 0.057(5) 0.031(4) 0.066(5) 0.010(4) -0.007(4) 0.022(4)
C12 0.051(5) 0.037(4) 0.062(5) 0.001(4) -0.008(4) 0.019(4)
C13 0.039(4) 0.042(4) 0.042(4) 0.002(3) 0.002(3) 0.009(3)
C14 0.056(5) 0.017(3) 0.051(5) -0.001(3) -0.016(4) 0.012(3)
C15 0.044(4) 0.019(3) 0.052(5) -0.002(3) -0.005(4) 0.011(3)
C16 0.055(5) 0.018(4) 0.082(6) 0.009(4) -0.007(5) 0.001(3)
C17 0.070(6) 0.031(4) 0.086(7) 0.004(4) -0.031(5) 0.024(4)
C18 0.057(5) 0.027(4) 0.075(6) 0.001(4) -0.031(5) 0.013(4)
C19 0.031(4) 0.034(4) 0.027(3) 0.008(3) 0.000(3) 0.017(3)
C20 0.044(4) 0.029(4) 0.033(4) 0.003(3) -0.004(3) 0.011(3)
C21 0.054(5) 0.045(4) 0.024(4) -0.009(3) -0.001(3) 0.023(4)
C22 0.028(4) 0.065(5) 0.028(4) 0.010(4) -0.003(3) 0.021(4)
C23 0.039(4) 0.048(5) 0.043(4) 0.013(4) 0.003(4) 0.004(4)
C24 0.047(5) 0.035(4) 0.036(4) 0.004(3) 0.002(3) 0.015(3)
O3 0.115(7) 0.077(5) 0.128(7) 0.035(5) 0.007(5) 0.016(5)
O4 0.131(9) 0.185(11) 0.118(8) 0.032(8) 0.023(7) -0.056(8)
C25 0.098(11) 0.25(2) 0.24(2) 0.182(18) 0.068(13) 0.081(13)
C26 0.077(9) 0.146(13) 0.30(2) 0.131(16) 0.071(12) 0.030(9)
C27 0.30(3) 0.144(16) 0.135(16) 0.085(13) 0.059(18) 0.056(17)
C28 0.27(2) 0.065(9) 0.144(15) -0.014(10) 0.056(16) -0.004(11)
O5 0.121(6) 0.070(5) 0.074(5) -0.008(4) -0.008(4) 0.031(4)
O6 0.127(7) 0.071(5) 0.074(5) -0.008(4) 0.006(4) 0.018(5)
C29 0.092(8) 0.053(6) 0.084(8) -0.016(5) -0.007(6) 0.016(6)
C30 0.100(9) 0.054(6) 0.098(9) -0.012(6) 0.001(7) 0.000(6)
C31 0.147(12) 0.078(8) 0.089(9) -0.009(7) 0.007(8) 0.055(8)
C32 0.133(11) 0.051(6) 0.101(9) 0.004(6) -0.010(8) 0.023(7)
C33 0.140(14) 0.33(3) 0.119(13) 0.133(16) 0.019(11) 0.085(16)
C34 0.203(19) 0.131(13) 0.106(12) 0.037(10) -0.013(12) 0.062(13)
O7 0.196(11) 0.218(12) 0.063(6) 0.031(6) 0.004(6) 0.126(10)
I3 0.0370(3) 0.0435(3) 0.0377(3) 0.0090(2) 0.0098(2) 0.0119(2)

loop_
_atom_type_symbol
_atom_type_description
_atom_type_scat_dispersion_real
_atom_type_scat_dispersion_imag
_atom_type_scat_source
C C 0.0033 0.0016 'International Tables Vol C Tables 4.2.6.8 and 6.1.1.4'
H H 0.0000 0.0000 'International Tables Vol C Tables 4.2.6.8 and 6.1.1.4'
N N 0.0061 0.0033 'International Tables Vol C Tables 4.2.6.8 and 6.1.1.4'
O O 0.0106 0.0060 'International Tables Vol C Tables 4.2.6.8 and 6.1.1.4'
F F 0.0171 0.0103 'International Tables Vol C Tables 4.2.6.8 and 6.1.1.4'
I I -0.4742 1.8119 'International Tables Vol C Tables 4.2.6.8 and 6.1.1.4'

loop_
_geom_angle_atom_site_label_1
_geom_angle_atom_site_label_2
_geom_angle_atom_site_label_3
_geom_angle
_geom_angle_site_symmetry_1
_geom_angle_site_symmetry_3
C6 O1 C7 119.7(5) . .
C19 O2 C13 114.0(5) . .
C11 N1 C10 121.4(6) . .
C11 N1 H1N 117(4) . .
C10 N1 H1N 122(4) . .
C17 N2 C16 118.6(6) . .
F1 C1 C2 118.7(6) . .
F1 C1 C6 119.2(6) . .
C2 C1 C6 122.0(6) . .
F2 C2 C1 118.9(6) . .
F2 C2 C3 119.2(6) . .
C1 C2 C3 121.9(6) . .
C4 C3 C2 116.2(6) . .
C4 C3 I1 121.2(5) . .
C2 C3 I1 122.5(5) . .
F3 C4 C5 117.7(6) . .
F3 C4 C3 120.3(6) . .
C5 C4 C3 122.1(6) . .
F4 C5 C4 118.2(6) . .
F4 C5 C6 120.4(6) . .
C4 C5 C6 121.4(6) . .
O1 C6 C1 117.6(5) . .
O1 C6 C5 125.9(6) . .
C1 C6 C5 116.5(6) . .
O1 C7 C13 110.8(6) . .
O1 C7 C8 108.7(6) . .
C13 C7 C8 108.3(6) . .
O1 C7 H7 109.7 . .
C13 C7 H7 109.7 . .
C8 C7 H7 109.7 . .
C9 C8 C12 120.3(6) . .
C9 C8 C7 118.6(6) . .
C12 C8 C7 121.0(7) . .
C8 C9 C10 118.8(7) . .
C8 C9 H9 120.6 . .
C10 C9 H9 120.6 . .
N1 C10 C9 120.8(7) . .
N1 C10 H10 119.6 . .
C9 C10 H10 119.6 . .
N1 C11 C12 120.9(7) . .
N1 C11 H11 119.6 . .
C12 C11 H11 119.6 . .
C8 C12 C11 117.6(7) . .
C8 C12 H12 121.2 . .
C11 C12 H12 121.2 . .
O2 C13 C7 109.4(6) . .
O2 C13 C14 111.3(6) . .
C7 C13 C14 107.8(6) . .
O2 C13 H13 109.4 . .
C7 C13 H13 109.4 . .
C14 C13 H13 109.4 . .
C15 C14 C18 118.1(6) . .
C15 C14 C13 123.1(6) . .
C18 C14 C13 118.8(7) . .
C16 C15 C14 119.4(7) . .
C16 C15 H15 120.3 . .
C14 C15 H15 120.3 . .
N2 C16 C15 121.8(7) . .
N2 C16 H16 119.1 . .
C15 C16 H16 119.1 . .
N2 C17 C18 123.2(7) . .
N2 C17 H17 118.4 . .
C18 C17 H17 118.4 . .
C17 C18 C14 118.8(7) . .
C17 C18 H18 120.6 . .
C14 C18 H18 120.6 . .
O2 C19 C24 122.2(6) . .
O2 C19 C20 121.7(6) . .
C24 C19 C20 115.9(6) . .
F5 C20 C21 119.9(6) . .
F5 C20 C19 118.8(6) . .
C21 C20 C19 121.2(7) . .
F6 C21 C20 117.0(7) . .
F6 C21 C22 121.2(7) . .
C20 C21 C22 121.8(7) . .
C23 C22 C21 117.6(7) . .
C23 C22 I2 124.7(6) . .
C21 C22 I2 117.7(5) . .
F7 C23 C22 120.4(7) . .
F7 C23 C24 118.1(7) . .
C22 C23 C24 121.5(7) . .
F8 C24 C23 119.7(7) . .
F8 C24 C19 118.3(6) . .
C23 C24 C19 122.0(7) . .
C28 O3 C25 109.1(12) . .
C26 O4 C27 106.6(12) . .
O3 C25 C26 112.0(14) . .
O3 C25 H25A 109.2 . .
C26 C25 H25A 109.2 . .
O3 C25 H25B 109.2 . .
C26 C25 H25B 109.2 . .
H25A C25 H25B 107.9 . .
O4 C26 C25 110.1(15) . .
O4 C26 H26A 109.6 . .
C25 C26 H26A 109.6 . .
O4 C26 H26B 109.6 . .
C25 C26 H26B 109.6 . .
H26A C26 H26B 108.2 . .
C28 C27 O4 111.6(16) . .
C28 C27 H27A 109.3 . .
O4 C27 H27A 109.3 . .
C28 C27 H27B 109.3 . .
O4 C27 H27B 109.3 . .
H27A C27 H27B 108.0 . .
O3 C28 C27 110.3(12) . .
O3 C28 H28A 109.6 . .
C27 C28 H28A 109.6 . .
O3 C28 H28B 109.6 . .
C27 C28 H28B 109.6 . .
H28A C28 H28B 108.1 . .
C29 O5 C32 109.2(8) . .
C30 O6 C31 109.4(8) . .
O5 C29 C30 111.6(9) . .
O5 C29 H29A 109.3 . .
C30 C29 H29A 109.3 . .
O5 C29 H29B 109.3 . .
C30 C29 H29B 109.3 . .
H29A C29 H29B 108.0 . .
O6 C30 C29 112.2(9) . .
O6 C30 H30A 109.2 . .
C29 C30 H30A 109.2 . .
O6 C30 H30B 109.2 . .
C29 C30 H30B 109.2 . .
H30A C30 H30B 107.9 . .
O6 C31 C32 112.3(9) . .
O6 C31 H31A 109.1 . .
C32 C31 H31A 109.1 . .
O6 C31 H31B 109.1 . .
C32 C31 H31B 109.1 . .
H31A C31 H31B 107.9 . .
O5 C32 C31 111.4(10) . .
O5 C32 H32A 109.3 . .
C31 C32 H32A 109.3 . .
O5 C32 H32B 109.3 . .
C31 C32 H32B 109.3 . .
H32A C32 H32B 108.0 . .
C34 C33 O7 111.7(15) . 2_676
C34 C33 H33A 109.3 . .
O7 C33 H33A 109.3 2_676 .
C34 C33 H33B 109.3 . .
O7 C33 H33B 109.3 2_676 .
H33A C33 H33B 107.9 . .
O7 C34 C33 114.4(13) . .
O7 C34 H34A 108.7 . .
C33 C34 H34A 108.7 . .
O7 C34 H34B 108.7 . .
C33 C34 H34B 108.7 . .
H34A C34 H34B 107.6 . .
C34 O7 C33 109.5(12) . 2_676

loop_
_geom_bond_atom_site_label_1
_geom_bond_atom_site_label_2
_geom_bond_distance
_geom_bond_site_symmetry_2
I1 C3 2.104(6) .
I2 C22 2.096(7) .
F1 C1 1.345(7) .
F2 C2 1.343(7) .
F3 C4 1.349(7) .
F4 C5 1.350(7) .
F5 C20 1.345(8) .
F6 C21 1.347(8) .
F7 C23 1.340(8) .
F8 C24 1.351(8) .
O1 C6 1.360(7) .
O1 C7 1.430(8) .
O2 C19 1.355(7) .
O2 C13 1.459(8) .
N1 C11 1.315(10) .
N1 C10 1.321(9) .
N1 H1N 1.331(9) .
N2 C17 1.313(10) .
N2 C16 1.340(10) .
C1 C2 1.363(9) .
C1 C6 1.384(9) .
C2 C3 1.399(9) .
C3 C4 1.378(9) .
C4 C5 1.378(9) .
C5 C6 1.395(9) .
C7 C13 1.473(10) .
C7 C8 1.589(10) .
C7 H7 1.0000 .
C8 C9 1.357(10) .
C8 C12 1.380(9) .
C9 C10 1.369(9) .
C9 H9 0.9500 .
C10 H10 0.9500 .
C11 C12 1.385(10) .
C11 H11 0.9500 .
C12 H12 0.9500 .
C13 C14 1.550(9) .
C13 H13 1.0000 .
C14 C15 1.379(10) .
C14 C18 1.385(10) .
C15 C16 1.367(9) .
C15 H15 0.9500 .
C16 H16 0.9500 .
C17 C18 1.364(10) .
C17 H17 0.9500 .
C18 H18 0.9500 .
C19 C24 1.382(9) .
C19 C20 1.400(9) .
C20 C21 1.365(10) .
C21 C22 1.378(10) .
C22 C23 1.353(10) .
C23 C24 1.378(10) .
O3 C28 1.403(16) .
O3 C25 1.422(14) .
O4 C26 1.399(14) .
O4 C27 1.49(2) .
C25 C26 1.48(2) .
C25 H25A 0.9900 .
C25 H25B 0.9900 .
C26 H26A 0.9900 .
C26 H26B 0.9900 .
C27 C28 1.44(2) .
C27 H27A 0.9900 .
C27 H27B 0.9900 .
C28 H28A 0.9900 .
C28 H28B 0.9900 .
O5 C29 1.402(11) .
O5 C32 1.417(12) .
O6 C30 1.414(11) .
O6 C31 1.422(13) .
C29 C30 1.492(15) .
C29 H29A 0.9900 .
C29 H29B 0.9900 .
C30 H30A 0.9900 .
C30 H30B 0.9900 .
C31 C32 1.469(16) .
C31 H31A 0.9900 .
C31 H31B 0.9900 .
C32 H32A 0.9900 .
C32 H32B 0.9900 .
C33 C34 1.413(19) .
C33 O7 1.448(16) 2_676
C33 H33A 0.9900 .
C33 H33B 0.9900 .
C34 O7 1.349(17) .
C34 H34A 0.9900 .
C34 H34B 0.9900 .
O7 C33 1.448(16) 2_676

loop_
_geom_torsion_atom_site_label_1
_geom_torsion_atom_site_label_2
_geom_torsion_atom_site_label_3
_geom_torsion_atom_site_label_4
_geom_torsion
_geom_torsion_site_symmetry_1
_geom_torsion_site_symmetry_4
F1 C1 C2 F2 0.9(9) . .
C6 C1 C2 F2 178.5(5) . .
F1 C1 C2 C3 -178.6(5) . .
C6 C1 C2 C3 -1.0(10) . .
F2 C2 C3 C4 -177.7(5) . .
C1 C2 C3 C4 1.8(9) . .
F2 C2 C3 I1 -1.3(8) . .
C1 C2 C3 I1 178.2(5) . .
C2 C3 C4 F3 179.0(5) . .
I1 C3 C4 F3 2.6(8) . .
C2 C3 C4 C5 -1.1(9) . .
I1 C3 C4 C5 -177.5(5) . .
F3 C4 C5 F4 -2.6(8) . .
C3 C4 C5 F4 177.5(6) . .
F3 C4 C5 C6 179.4(5) . .
C3 C4 C5 C6 -0.4(10) . .
C7 O1 C6 C1 -148.3(6) . .
C7 O1 C6 C5 34.9(8) . .
F1 C1 C6 O1 -0.1(8) . .
C2 C1 C6 O1 -177.7(5) . .
F1 C1 C6 C5 177.0(5) . .
C2 C1 C6 C5 -0.6(9) . .
F4 C5 C6 O1 0.2(9) . .
C4 C5 C6 O1 178.1(6) . .
F4 C5 C6 C1 -176.6(5) . .
C4 C5 C6 C1 1.3(9) . .
C6 O1 C7 C13 133.1(6) . .
C6 O1 C7 C8 -108.1(6) . .
O1 C7 C8 C9 144.2(7) . .
C13 C7 C8 C9 -95.4(9) . .
O1 C7 C8 C12 -34.2(10) . .
C13 C7 C8 C12 86.2(9) . .
C12 C8 C9 C10 4.4(13) . .
C7 C8 C9 C10 -174.0(8) . .
C11 N1 C10 C9 1.8(14) . .
C8 C9 C10 N1 -5.2(13) . .
C10 N1 C11 C12 2.4(13) . .
C9 C8 C12 C11 -0.4(13) . .
C7 C8 C12 C11 178.0(7) . .
N1 C11 C12 C8 -3.1(13) . .
C19 O2 C13 C7 155.1(6) . .
C19 O2 C13 C14 -85.8(7) . .
O1 C7 C13 O2 60.4(7) . .
C8 C7 C13 O2 -58.7(7) . .
O1 C7 C13 C14 -60.7(7) . .
C8 C7 C13 C14 -179.8(6) . .
O2 C13 C14 C15 -40.7(10) . .
C7 C13 C14 C15 79.3(9) . .
O2 C13 C14 C18 137.4(7) . .
C7 C13 C14 C18 -102.6(9) . .
C18 C14 C15 C16 -4.1(12) . .
C13 C14 C15 C16 173.9(8) . .
C17 N2 C16 C15 0.5(14) . .
C14 C15 C16 N2 2.2(13) . .
C16 N2 C17 C18 -1.2(16) . .
N2 C17 C18 C14 -0.9(16) . .
C15 C14 C18 C17 3.5(13) . .
C13 C14 C18 C17 -174.6(8) . .
C13 O2 C19 C24 -87.7(7) . .
C13 O2 C19 C20 97.4(7) . .
O2 C19 C20 F5 -1.7(9) . .
C24 C19 C20 F5 -176.9(6) . .
O2 C19 C20 C21 175.6(6) . .
C24 C19 C20 C21 0.4(9) . .
F5 C20 C21 F6 -2.8(10) . .
C19 C20 C21 F6 180.0(6) . .
F5 C20 C21 C22 177.1(6) . .
C19 C20 C21 C22 -0.1(10) . .
F6 C21 C22 C23 179.4(6) . .
C20 C21 C22 C23 -0.5(10) . .
F6 C21 C22 I2 1.4(9) . .
C20 C21 C22 I2 -178.5(5) . .
C21 C22 C23 F7 -179.0(6) . .
I2 C22 C23 F7 -1.1(10) . .
C21 C22 C23 C24 0.8(10) . .
I2 C22 C23 C24 178.7(5) . .
F7 C23 C24 F8 0.0(10) . .
C22 C23 C24 F8 -179.8(6) . .
F7 C23 C24 C19 179.3(6) . .
C22 C23 C24 C19 -0.5(11) . .
O2 C19 C24 F8 4.0(9) . .
C20 C19 C24 F8 179.2(6) . .
O2 C19 C24 C23 -175.3(6) . .
C20 C19 C24 C23 -0.1(10) . .
C28 O3 C25 C26 -57.8(18) . .
C27 O4 C26 C25 -57.8(18) . .
O3 C25 C26 O4 60(2) . .
C26 O4 C27 C28 59(2) . .
C25 O3 C28 C27 58(2) . .
O4 C27 C28 O3 -60(2) . .
C32 O5 C29 C30 56.6(12) . .
C31 O6 C30 C29 53.4(13) . .
O5 C29 C30 O6 -56.3(12) . .
C30 O6 C31 C32 -54.5(14) . .
C29 O5 C32 C31 -57.4(12) . .
O6 C31 C32 O5 57.5(14) . .
O7 C33 C34 O7 -55(2) 2_676 .
C33 C34 O7 C33 54(2) . 2_676
